data_7245180
loop_
_publ_author_name
'Hao, Xiujia'
'Li, Xinyu'
'Li, Haitao'
'Zhang, Xin'
'Liu, Xiaozhi'
'Guo, Fang'

_publ_section_title
;
 Mechanosynthesis of polymeric and binuclear copper complexes via
 dehydrochlorination and their application in solvent-free C--S bond
 cross-coupling
;
_journal_name_full CrystEngComm
_journal_paper_doi 10.1039/D2CE00624C
_journal_year 2022
_chemical_formula_moiety '3(Cl4 Cu), 2(C19 H19 N4)'
_chemical_formula_sum 'C38 H38 Cl12 Cu3 N8'
_chemical_formula_weight 1222.78
_chemical_melting_point 397.4(7)
_space_group_crystal_system monoclinic
_space_group_IT_number 4
_space_group_name_Hall 'P 2yb'
_space_group_name_H-M_alt 'P 1 21 1'
_atom_sites_solution_hydrogens geom
_atom_sites_solution_primary dual
_audit_creation_date 2021-06-11
_audit_creation_method
;
Olex2 1.2-beta
(compiled 2018.05.29 svn.r3508 for OlexSys, GUI svn.r5506)
;
_audit_update_record
;
2021-07-08 deposited with the CCDC.	2022-07-08 downloaded from the CCDC.
;
_cell_angle_alpha 90
_cell_angle_beta 96.956(2)
_cell_angle_gamma 90
_cell_formula_units_Z 2
_cell_length_a 7.8177(4)
_cell_length_b 25.0982(14)
_cell_length_c 12.3248(7)
_cell_measurement_reflns_used 9869
_cell_measurement_temperature 298
_cell_measurement_theta_max 28.322
_cell_measurement_theta_min 2.950
_cell_volume 2400.5(2)
_computing_cell_refinement 'SAINT v8.37A (Bruker, 2015)'
_computing_data_reduction 'SAINT v8.37A (Bruker, 2015)'
_computing_molecular_graphics 'Olex2 (Dolomanov et al., 2009)'
_computing_publication_material 'Olex2 (Dolomanov et al., 2009)'
_computing_structure_refinement 'ShelXL (Sheldrick, 2015)'
_computing_structure_solution 'ShelXT (Sheldrick, 2015)'
_diffrn_ambient_temperature 298
_diffrn_measured_fraction_theta_full 0.997
_diffrn_measured_fraction_theta_max 0.997
_diffrn_measurement_device_type 'CCD area detector'
_diffrn_radiation_type MoK\a
_diffrn_radiation_wavelength 0.71073
_diffrn_reflns_av_R_equivalents 0.0348
_diffrn_reflns_av_unetI/netI 0.0370
_diffrn_reflns_Laue_measured_fraction_full 0.997
_diffrn_reflns_Laue_measured_fraction_max 0.997
_diffrn_reflns_limit_h_max 9
_diffrn_reflns_limit_h_min -9
_diffrn_reflns_limit_k_max 29
_diffrn_reflns_limit_k_min -29
_diffrn_reflns_limit_l_max 14
_diffrn_reflns_limit_l_min -14
_diffrn_reflns_number 31301
_diffrn_reflns_point_group_measured_fraction_full 0.998
_diffrn_reflns_point_group_measured_fraction_max 0.998
_diffrn_reflns_theta_full 24.999
_diffrn_reflns_theta_max 24.999
_diffrn_reflns_theta_min 2.933
_exptl_absorpt_coefficient_mu 2.024
_exptl_absorpt_correction_T_max 0.868
_exptl_absorpt_correction_T_min 0.747
_exptl_absorpt_correction_type multi-scan
_exptl_crystal_colour 'clear yellowish yellow'
_exptl_crystal_colour_lustre clear
_exptl_crystal_colour_modifier yellowish
_exptl_crystal_colour_primary yellow
_exptl_crystal_density_diffrn 1.692
_exptl_crystal_description plate
_exptl_crystal_F_000 1226
_exptl_crystal_size_max 0.25
_exptl_crystal_size_mid 0.12
_exptl_crystal_size_min 0.07
_refine_diff_density_max 0.697
_refine_diff_density_min -0.528
_refine_diff_density_rms 0.070
_refine_ls_abs_structure_details
;
 Refined as an inversion twin.
;
_refine_ls_abs_structure_Flack 0.110(15)
_refine_ls_extinction_method none
_refine_ls_goodness_of_fit_ref 1.078
_refine_ls_hydrogen_treatment constr
_refine_ls_matrix_type full
_refine_ls_number_parameters 551
_refine_ls_number_reflns 8386
_refine_ls_number_restraints 1
_refine_ls_restrained_S_all 1.078
_refine_ls_R_factor_all 0.0395
_refine_ls_R_factor_gt 0.0349
_refine_ls_shift/su_max 0.001
_refine_ls_shift/su_mean 0.000
_refine_ls_structure_factor_coef Fsqd
_refine_ls_weighting_details 'w=1/[\s^2^(Fo^2^)+(0.0243P)^2^+2.3017P] where P=(Fo^2^+2Fc^2^)/3'
_refine_ls_weighting_scheme calc
_refine_ls_wR_factor_gt 0.0739
_refine_ls_wR_factor_ref 0.0757
_reflns_Friedel_coverage 0.952
_reflns_Friedel_fraction_full 0.998
_reflns_Friedel_fraction_max 0.998
_reflns_number_gt 7740
_reflns_number_total 8386
_reflns_threshold_expression 'I > 2\s(I)'
_cod_data_source_file d2ce00624c2.cif
_cod_data_source_block 20191225_gf_zhj_2a_0m
_cod_depositor_comments
;
The following automatic conversions were performed:

data item '_chemical_melting_point' value '396.75-398.05' was changed
to '397.4(7)' -- the average value was taken and precision was
estimated.

Automatic conversion script
Id: cif_fix_values 7556 2019-12-06 15:28:31Z antanas 
;
_cod_database_code 7245180
_shelx_shelxl_version_number 2014/7
_shelx_space_group_comment
;
The symmetry employed for this shelxl refinement is uniquely defined
by the following loop, which should always be used as a source of
symmetry information in preference to the above space-group names.
They are only intended as comments.
;
_shelx_estimated_absorpt_t_max 0.871
_shelx_estimated_absorpt_t_min 0.632
_olex2_refinement_description
;
1. Twinned data refinement
 Scales: 0.890(15)
 0.110(15)
2. Fixed Uiso
 At 1.2 times of:
  All C(H) groups, All C(H,H) groups, All N(H) groups
3.a Secondary CH2 refined with riding coordinates:
 C25(H25A,H25B), C33(H33A,H33B), C6(H6A,H6B), C14(H14A,H14B)
3.b Aromatic/amide H refined with riding coordinates:
 N8(H8), N5(H5), N4(H4), N1(H1), C26(H26), C16(H16), C7(H7), C19(H19),
 C23(H23), C35(H35), C28(H28), C29(H29), C20(H20), C36(H36), C31(H31), C18(H18),
  C9(H9), C2(H2), C38(H38), C30(H30), C21(H21), C22(H22), C4(H4A), C37(H37),
 C10(H10), C3(H3), C17(H17), C1(H1A), C12(H12), C11(H11)
;
_olex2_submission_special_instructions 'No special instructions were received'

loop_
_space_group_symop_operation_xyz
'x, y, z'
'-x, y+1/2, -z'

loop_
_atom_site_label
_atom_site_type_symbol
_atom_site_fract_x
_atom_site_fract_y
_atom_site_fract_z
_atom_site_U_iso_or_equiv
_atom_site_adp_type
_atom_site_occupancy
_atom_site_site_symmetry_order
_atom_site_calc_flag
_atom_site_refinement_flags_posn
_atom_site_refinement_flags_adp
_atom_site_refinement_flags_occupancy
_atom_site_disorder_assembly
_atom_site_disorder_group
Cu1 Cu -0.22469(9) 0.55616(3) 0.70994(6) 0.03209(18) Uani 1 1 d . . . . .
Cu2 Cu 0.51219(10) 0.77013(3) 1.24705(7) 0.03619(19) Uani 1 1 d . . . . .
Cu3 Cu 0.41498(10) 0.33359(3) 1.24541(7) 0.0394(2) Uani 1 1 d . . . . .
Cl8 Cl -0.4571(2) 0.50203(7) 0.69093(14) 0.0408(4) Uani 1 1 d . . . . .
Cl6 Cl -0.23330(19) 0.57124(7) 0.88828(13) 0.0391(4) Uani 1 1 d . . . . .
Cl2 Cl 0.4473(2) 0.24423(7) 1.24372(15) 0.0446(4) Uani 1 1 d . . . . .
Cl10 Cl 0.5179(2) 0.86004(7) 1.24983(16) 0.0471(4) Uani 1 1 d . . . . .
Cl4 Cl 0.1688(2) 0.37920(7) 1.20925(16) 0.0480(4) Uani 1 1 d . . . . .
Cl7 Cl -0.2747(3) 0.58634(9) 0.53783(16) 0.0606(6) Uani 1 1 d . . . . .
Cl5 Cl 0.0631(2) 0.56247(11) 0.71376(14) 0.0612(6) Uani 1 1 d . . . . .
Cl11 Cl 0.2319(2) 0.74797(8) 1.2321(2) 0.0602(6) Uani 1 1 d . . . . .
Cl1 Cl 0.4889(3) 0.35265(9) 1.42234(16) 0.0659(6) Uani 1 1 d . . . . .
Cl9 Cl 0.6617(3) 0.75111(10) 1.1069(2) 0.0843(8) Uani 1 1 d . . . . .
Cl3 Cl 0.5513(4) 0.35518(10) 1.1031(2) 0.0877(9) Uani 1 1 d . . . . .
Cl12 Cl 0.6378(3) 0.72187(11) 1.3828(2) 0.0841(8) Uani 1 1 d . . . . .
N7 N 0.3971(6) 0.59937(19) 0.9764(4) 0.0281(11) Uani 1 1 d . . . . .
N6 N 0.3861(6) 0.51261(18) 0.9762(4) 0.0254(11) Uani 1 1 d . . . . .
N3 N 0.1995(7) 0.6043(2) 1.4428(4) 0.0330(12) Uani 1 1 d . . . . .
N8 N 0.2621(7) 0.7379(2) 0.9250(5) 0.0368(13) Uani 1 1 d . . . . .
H8 H 0.3623 0.7516 0.9220 0.044 Uiso 1 1 calc R . . . .
N5 N 0.1925(7) 0.3819(2) 0.9066(5) 0.0346(12) Uani 1 1 d . . . . .
H5 H 0.2865 0.3648 0.9015 0.042 Uiso 1 1 calc R . . . .
N2 N 0.1856(6) 0.51785(19) 1.4339(4) 0.0302(12) Uani 1 1 d . . . . .
N4 N 0.0110(7) 0.6779(2) 1.5584(5) 0.0407(14) Uani 1 1 d . . . . .
H4 H -0.0248 0.6461 1.5436 0.049 Uiso 1 1 calc R . . . .
N1 N 0.1616(7) 0.3818(2) 1.5408(5) 0.0426(14) Uani 1 1 d . . . . .
H1 H 0.2610 0.3715 1.5258 0.051 Uiso 1 1 calc R . . . .
C34 C 0.2493(7) 0.6848(2) 0.9361(5) 0.0282(13) Uani 1 1 d . . . . .
C26 C 0.3775(7) 0.5563(3) 0.9145(5) 0.0291(12) Uani 1 1 d . . . . .
H26 H 0.3601 0.5564 0.8385 0.035 Uiso 1 1 calc R . . . .
C15 C 0.1631(8) 0.6931(3) 1.5285(5) 0.0319(14) Uani 1 1 d . . . . .
C27 C 0.4204(7) 0.5287(2) 1.0854(5) 0.0264(13) Uani 1 1 d . . . . .
C16 C 0.2222(9) 0.7431(3) 1.5552(6) 0.0395(16) Uani 1 1 d . . . . .
H16 H 0.3277 0.7542 1.5356 0.047 Uiso 1 1 calc R . . . .
C24 C 0.2032(8) 0.4341(2) 0.9276(5) 0.0280(13) Uani 1 1 d . . . . .
C25 C 0.3793(8) 0.4581(2) 0.9352(6) 0.0330(14) Uani 1 1 d . . . . .
H25A H 0.4582 0.4362 0.9832 0.040 Uiso 1 1 calc R . . . .
H25B H 0.4180 0.4576 0.8634 0.040 Uiso 1 1 calc R . . . .
C7 C 0.2556(8) 0.5593(3) 1.4900(5) 0.0328(13) Uani 1 1 d . . . . .
H7 H 0.3330 0.5569 1.5534 0.039 Uiso 1 1 calc R . . . .
C19 C -0.0874(9) 0.7109(3) 1.6108(6) 0.0481(18) Uani 1 1 d . . . . .
H19 H -0.1944 0.6995 1.6276 0.058 Uiso 1 1 calc R . . . .
C33 C 0.4129(8) 0.6534(2) 0.9353(6) 0.0382(16) Uani 1 1 d . . . . .
H33A H 0.4426 0.6518 0.8612 0.046 Uiso 1 1 calc R . . . .
H33B H 0.5057 0.6715 0.9800 0.046 Uiso 1 1 calc R . . . .
C5 C 0.1095(8) 0.4311(2) 1.5109(5) 0.0328(14) Uani 1 1 d . . . . .
C32 C 0.4258(7) 0.5837(2) 1.0857(5) 0.0268(13) Uani 1 1 d . . . . .
C8 C 0.0774(8) 0.5377(2) 1.3420(5) 0.0320(14) Uani 1 1 d . . . . .
C13 C 0.0862(8) 0.5924(2) 1.3487(5) 0.0339(14) Uani 1 1 d . . . . .
C23 C 0.0527(8) 0.4612(3) 0.9363(6) 0.0449(18) Uani 1 1 d . . . . .
H23 H 0.0546 0.4975 0.9515 0.054 Uiso 1 1 calc R . . . .
C35 C 0.0891(8) 0.6641(3) 0.9410(6) 0.0396(16) Uani 1 1 d . . . . .
H35 H 0.0750 0.6274 0.9476 0.048 Uiso 1 1 calc R . . . .
C28 C 0.4559(8) 0.4994(3) 1.1822(5) 0.0372(15) Uani 1 1 d . . . . .
H28 H 0.4504 0.4624 1.1835 0.045 Uiso 1 1 calc R . . . .
C29 C 0.4994(9) 0.5292(3) 1.2752(6) 0.0469(18) Uani 1 1 d . . . . .
H29 H 0.5263 0.5116 1.3414 0.056 Uiso 1 1 calc R . . . .
C6 C 0.2345(8) 0.4627(2) 1.4553(6) 0.0358(15) Uani 1 1 d . . . . .
H6A H 0.3453 0.4620 1.5001 0.043 Uiso 1 1 calc R . . . .
H6B H 0.2487 0.4456 1.3864 0.043 Uiso 1 1 calc R . . . .
C20 C 0.0443(9) 0.3546(3) 0.8930(6) 0.0441(17) Uani 1 1 d . . . . .
H20 H 0.0440 0.3183 0.8781 0.053 Uiso 1 1 calc R . . . .
C36 C -0.0520(9) 0.6974(3) 0.9363(7) 0.0478(18) Uani 1 1 d . . . . .
H36 H -0.1608 0.6832 0.9408 0.057 Uiso 1 1 calc R . . . .
C31 C 0.4653(8) 0.6129(3) 1.1787(6) 0.0399(16) Uani 1 1 d . . . . .
H31 H 0.4655 0.6500 1.1780 0.048 Uiso 1 1 calc R . . . .
C18 C -0.0301(10) 0.7608(3) 1.6393(7) 0.055(2) Uani 1 1 d . . . . .
H18 H -0.0958 0.7835 1.6773 0.066 Uiso 1 1 calc R . . . .
C9 C -0.0168(9) 0.5115(3) 1.2562(6) 0.0448(17) Uani 1 1 d . . . . .
H9 H -0.0232 0.4745 1.2525 0.054 Uiso 1 1 calc R . . . .
C2 C -0.0907(11) 0.3620(3) 1.6154(6) 0.057(2) Uani 1 1 d . . . . .
H2 H -0.1576 0.3385 1.6507 0.069 Uiso 1 1 calc R . . . .
C38 C 0.1257(8) 0.7704(3) 0.9184(6) 0.0441(16) Uani 1 1 d . . . . .
H38 H 0.1405 0.8068 0.9090 0.053 Uiso 1 1 calc R . . . .
C30 C 0.5050(8) 0.5841(3) 1.2745(6) 0.0449(18) Uani 1 1 d . . . . .
H30 H 0.5361 0.6022 1.3397 0.054 Uiso 1 1 calc R . . . .
C21 C -0.1064(9) 0.3809(3) 0.9014(7) 0.0498(19) Uani 1 1 d . . . . .
H21 H -0.2110 0.3628 0.8928 0.060 Uiso 1 1 calc R . . . .
C22 C -0.1005(9) 0.4339(3) 0.9225(7) 0.055(2) Uani 1 1 d . . . . .
H22 H -0.2027 0.4522 0.9276 0.066 Uiso 1 1 calc R . . . .
C4 C -0.0496(9) 0.4466(3) 1.5332(6) 0.0457(18) Uani 1 1 d . . . . .
H4A H -0.0901 0.4805 1.5134 0.055 Uiso 1 1 calc R . . . .
C37 C -0.0330(8) 0.7508(3) 0.9252(6) 0.0410(16) Uani 1 1 d . . . . .
H37 H -0.1278 0.7734 0.9223 0.049 Uiso 1 1 calc R . . . .
C14 C 0.2739(9) 0.6566(3) 1.4710(7) 0.0453(17) Uani 1 1 d . . . . .
H14A H 0.2994 0.6738 1.4044 0.054 Uiso 1 1 calc R . . . .
H14B H 0.3823 0.6515 1.5172 0.054 Uiso 1 1 calc R . . . .
C10 C -0.0997(9) 0.5434(4) 1.1772(6) 0.054(2) Uani 1 1 d . . . . .
H10 H -0.1631 0.5276 1.1169 0.065 Uiso 1 1 calc R . . . .
C3 C -0.1506(10) 0.4122(3) 1.5851(7) 0.053(2) Uani 1 1 d . . . . .
H3 H -0.2595 0.4229 1.5996 0.063 Uiso 1 1 calc R . . . .
C17 C 0.1262(10) 0.7771(3) 1.6110(6) 0.054(2) Uani 1 1 d . . . . .
H17 H 0.1671 0.8111 1.6295 0.065 Uiso 1 1 calc R . . . .
C1 C 0.0689(10) 0.3477(3) 1.5923(6) 0.0515(19) Uani 1 1 d . . . . .
H1A H 0.1131 0.3142 1.6124 0.062 Uiso 1 1 calc R . . . .
C12 C -0.0006(9) 0.6244(3) 1.2687(6) 0.0472(19) Uani 1 1 d . . . . .
H12 H 0.0038 0.6614 1.2726 0.057 Uiso 1 1 calc R . . . .
C11 C -0.0931(10) 0.5982(4) 1.1835(6) 0.057(2) Uani 1 1 d . . . . .
H11 H -0.1537 0.6181 1.1279 0.068 Uiso 1 1 calc R . . . .

loop_
_atom_site_aniso_label
_atom_site_aniso_U_11
_atom_site_aniso_U_22
_atom_site_aniso_U_33
_atom_site_aniso_U_23
_atom_site_aniso_U_13
_atom_site_aniso_U_12
Cu1 0.0297(4) 0.0388(4) 0.0269(4) 0.0033(4) -0.0001(3) -0.0005(3)
Cu2 0.0371(4) 0.0324(4) 0.0400(5) 0.0039(4) 0.0084(3) -0.0035(3)
Cu3 0.0436(4) 0.0362(4) 0.0397(5) -0.0021(4) 0.0108(4) 0.0117(4)
Cl8 0.0394(9) 0.0421(9) 0.0404(9) -0.0033(7) 0.0033(7) -0.0086(7)
Cl6 0.0333(8) 0.0510(10) 0.0328(8) -0.0085(7) 0.0036(6) -0.0017(7)
Cl2 0.0477(9) 0.0336(9) 0.0549(11) -0.0077(8) 0.0166(8) 0.0007(7)
Cl10 0.0478(10) 0.0288(8) 0.0670(13) 0.0073(8) 0.0167(9) 0.0009(7)
Cl4 0.0438(9) 0.0370(9) 0.0617(12) -0.0063(8) 0.0000(8) 0.0113(7)
Cl7 0.0648(12) 0.0719(13) 0.0400(10) 0.0229(9) -0.0146(9) -0.0244(10)
Cl5 0.0285(8) 0.1133(17) 0.0421(9) 0.0093(11) 0.0061(7) 0.0024(10)
Cl11 0.0369(9) 0.0446(10) 0.0989(17) 0.0206(11) 0.0077(10) -0.0041(8)
Cl1 0.0639(12) 0.0826(15) 0.0486(11) -0.0230(10) -0.0038(9) 0.0352(11)
Cl9 0.1009(18) 0.0709(15) 0.0951(18) -0.0317(13) 0.0683(16) -0.0306(13)
Cl3 0.1142(19) 0.0722(15) 0.0902(17) 0.0430(13) 0.0676(16) 0.0545(14)
Cl12 0.0765(15) 0.0903(17) 0.0777(16) 0.0387(14) -0.0225(13) -0.0099(13)
N7 0.026(2) 0.023(3) 0.036(3) 0.003(2) 0.007(2) 0.004(2)
N6 0.022(2) 0.026(3) 0.028(3) -0.002(2) 0.002(2) -0.002(2)
N3 0.037(3) 0.028(3) 0.036(3) 0.002(2) 0.009(2) -0.001(2)
N8 0.031(3) 0.026(3) 0.056(4) 0.005(2) 0.015(3) -0.002(2)
N5 0.030(3) 0.030(3) 0.045(3) -0.006(2) 0.007(2) 0.001(2)
N2 0.033(3) 0.031(3) 0.029(3) 0.001(2) 0.009(2) 0.005(2)
N4 0.045(3) 0.034(3) 0.045(4) -0.002(3) 0.013(3) -0.006(3)
N1 0.040(3) 0.035(3) 0.052(4) 0.004(3) 0.003(3) 0.008(3)
C34 0.029(3) 0.023(3) 0.035(4) 0.004(3) 0.011(3) 0.002(2)
C26 0.022(3) 0.036(3) 0.028(3) 0.003(3) 0.000(2) 0.004(3)
C15 0.029(3) 0.036(4) 0.030(3) 0.005(3) 0.002(3) -0.002(3)
C27 0.019(3) 0.025(3) 0.037(4) -0.003(3) 0.008(2) -0.001(2)
C16 0.039(3) 0.034(4) 0.046(4) -0.002(3) 0.007(3) -0.012(3)
C24 0.031(3) 0.026(3) 0.027(3) 0.000(3) 0.004(3) 0.000(2)
C25 0.030(3) 0.024(3) 0.045(4) -0.009(3) 0.008(3) -0.001(2)
C7 0.037(3) 0.038(3) 0.024(3) -0.004(3) 0.008(3) -0.003(3)
C19 0.036(4) 0.062(5) 0.050(5) -0.008(4) 0.020(3) -0.002(3)
C33 0.031(3) 0.031(4) 0.054(5) 0.012(3) 0.012(3) 0.004(3)
C5 0.040(3) 0.030(3) 0.028(3) -0.007(3) 0.001(3) 0.006(3)
C32 0.020(3) 0.031(3) 0.030(3) 0.000(3) 0.005(2) 0.000(2)
C8 0.030(3) 0.038(4) 0.030(3) 0.003(3) 0.010(3) 0.006(3)
C13 0.032(3) 0.036(3) 0.037(4) -0.001(3) 0.016(3) 0.004(3)
C23 0.032(3) 0.030(4) 0.072(5) -0.002(3) 0.004(3) 0.003(3)
C35 0.034(3) 0.023(3) 0.062(5) 0.003(3) 0.006(3) -0.003(3)
C28 0.035(3) 0.041(4) 0.037(4) 0.015(3) 0.012(3) 0.004(3)
C29 0.042(4) 0.072(6) 0.028(4) 0.011(4) 0.011(3) 0.002(4)
C6 0.040(3) 0.030(3) 0.037(4) -0.006(3) 0.004(3) 0.010(3)
C20 0.045(4) 0.035(4) 0.051(4) -0.009(3) 0.002(3) -0.012(3)
C36 0.028(3) 0.038(4) 0.078(6) -0.001(4) 0.012(3) -0.001(3)
C31 0.038(4) 0.035(4) 0.050(4) -0.014(3) 0.015(3) -0.001(3)
C18 0.059(5) 0.054(5) 0.052(5) -0.015(4) 0.014(4) 0.008(4)
C9 0.038(4) 0.051(4) 0.046(4) -0.009(3) 0.004(3) 0.001(3)
C2 0.070(5) 0.058(5) 0.047(5) -0.001(4) 0.017(4) -0.021(4)
C38 0.047(4) 0.026(3) 0.062(5) 0.005(3) 0.017(3) 0.004(3)
C30 0.039(4) 0.065(5) 0.033(4) -0.014(4) 0.011(3) 0.000(3)
C21 0.029(3) 0.053(5) 0.065(5) 0.002(4) -0.002(3) -0.011(3)
C22 0.028(4) 0.041(4) 0.096(7) -0.002(4) 0.008(4) 0.003(3)
C4 0.046(4) 0.040(4) 0.053(5) -0.006(3) 0.014(4) 0.008(3)
C37 0.038(4) 0.035(4) 0.052(4) 0.008(3) 0.011(3) 0.011(3)
C14 0.041(4) 0.035(4) 0.062(5) -0.005(3) 0.015(3) -0.004(3)
C10 0.040(4) 0.087(7) 0.035(4) -0.003(4) -0.002(3) 0.008(4)
C3 0.050(4) 0.049(5) 0.063(5) -0.013(4) 0.024(4) -0.002(4)
C17 0.065(5) 0.039(4) 0.055(5) -0.014(4) -0.002(4) -0.012(4)
C1 0.061(5) 0.038(4) 0.054(5) 0.009(4) 0.003(4) 0.000(4)
C12 0.038(4) 0.054(5) 0.050(5) 0.024(4) 0.009(3) 0.004(3)
C11 0.039(4) 0.088(7) 0.043(5) 0.025(4) 0.006(4) 0.013(4)

loop_
_atom_type_symbol
_atom_type_description
_atom_type_scat_dispersion_real
_atom_type_scat_dispersion_imag
_atom_type_scat_source
C C 0.0033 0.0016 'International Tables Vol C Tables 4.2.6.8 and 6.1.1.4'
H H 0.0000 0.0000 'International Tables Vol C Tables 4.2.6.8 and 6.1.1.4'
Cl Cl 0.1484 0.1585 'International Tables Vol C Tables 4.2.6.8 and 6.1.1.4'
Cu Cu 0.3201 1.2651 'International Tables Vol C Tables 4.2.6.8 and 6.1.1.4'
N N 0.0061 0.0033 'International Tables Vol C Tables 4.2.6.8 and 6.1.1.4'

loop_
_geom_angle_atom_site_label_1
_geom_angle_atom_site_label_2
_geom_angle_atom_site_label_3
_geom_angle
_geom_angle_site_symmetry_1
_geom_angle_site_symmetry_3
_geom_angle_publ_flag
Cl6 Cu1 Cl8 94.82(6) . . ?
Cl6 Cu1 Cl7 148.12(8) . . ?
Cl6 Cu1 Cl5 96.68(7) . . ?
Cl7 Cu1 Cl8 93.40(7) . . ?
Cl7 Cu1 Cl5 93.17(8) . . ?
Cl5 Cu1 Cl8 146.55(9) . . ?
Cl11 Cu2 Cl10 105.42(8) . . ?
Cl11 Cu2 Cl9 118.46(10) . . ?
Cl9 Cu2 Cl10 102.28(8) . . ?
Cl12 Cu2 Cl10 122.21(10) . . ?
Cl12 Cu2 Cl11 105.52(9) . . ?
Cl12 Cu2 Cl9 103.97(12) . . ?
Cl4 Cu3 Cl2 126.95(7) . . ?
Cl4 Cu3 Cl1 101.47(8) . . ?
Cl1 Cu3 Cl2 101.85(8) . . ?
Cl3 Cu3 Cl2 99.77(8) . . ?
Cl3 Cu3 Cl4 101.58(9) . . ?
Cl3 Cu3 Cl1 128.58(12) . . ?
C26 N7 C33 124.7(5) . . ?
C26 N7 C32 108.7(5) . . ?
C32 N7 C33 125.9(5) . . ?
C26 N6 C27 107.6(5) . . ?
C26 N6 C25 125.3(5) . . ?
C27 N6 C25 126.8(5) . . ?
C7 N3 C13 108.9(5) . . ?
C7 N3 C14 124.2(6) . . ?
C13 N3 C14 125.6(6) . . ?
C34 N8 H8 118.6 . . ?
C38 N8 H8 118.6 . . ?
C38 N8 C34 122.8(6) . . ?
C24 N5 H5 118.0 . . ?
C24 N5 C20 124.0(6) . . ?
C20 N5 H5 118.0 . . ?
C7 N2 C8 108.0(5) . . ?
C7 N2 C6 124.6(5) . . ?
C8 N2 C6 126.7(5) . . ?
C15 N4 H4 118.8 . . ?
C15 N4 C19 122.4(6) . . ?
C19 N4 H4 118.8 . . ?
C5 N1 H1 118.0 . . ?
C1 N1 H1 118.0 . . ?
C1 N1 C5 124.1(6) . . ?
N8 C34 C33 116.4(5) . . ?
N8 C34 C35 117.6(5) . . ?
C35 C34 C33 125.9(5) . . ?
N7 C26 N6 110.4(5) . . ?
N7 C26 H26 124.8 . . ?
N6 C26 H26 124.8 . . ?
N4 C15 C16 118.6(6) . . ?
N4 C15 C14 122.7(6) . . ?
C16 C15 C14 118.6(6) . . ?
N6 C27 C28 131.5(6) . . ?
C32 C27 N6 107.1(5) . . ?
C32 C27 C28 121.3(6) . . ?
C15 C16 H16 119.9 . . ?
C15 C16 C17 120.1(6) . . ?
C17 C16 H16 119.9 . . ?
N5 C24 C25 116.2(5) . . ?
N5 C24 C23 117.8(6) . . ?
C23 C24 C25 126.0(6) . . ?
N6 C25 C24 113.2(5) . . ?
N6 C25 H25A 108.9 . . ?
N6 C25 H25B 108.9 . . ?
C24 C25 H25A 108.9 . . ?
C24 C25 H25B 108.9 . . ?
H25A C25 H25B 107.8 . . ?
N3 C7 N2 110.2(5) . . ?
N3 C7 H7 124.9 . . ?
N2 C7 H7 124.9 . . ?
N4 C19 H19 120.0 . . ?
N4 C19 C18 119.9(6) . . ?
C18 C19 H19 120.0 . . ?
N7 C33 C34 112.2(5) . . ?
N7 C33 H33A 109.2 . . ?
N7 C33 H33B 109.2 . . ?
C34 C33 H33A 109.2 . . ?
C34 C33 H33B 109.2 . . ?
H33A C33 H33B 107.9 . . ?
N1 C5 C6 115.2(6) . . ?
N1 C5 C4 117.5(6) . . ?
C4 C5 C6 127.4(6) . . ?
C27 C32 N7 106.1(5) . . ?
C31 C32 N7 130.8(6) . . ?
C31 C32 C27 122.9(6) . . ?
C13 C8 N2 106.3(6) . . ?
C13 C8 C9 122.7(6) . . ?
C9 C8 N2 130.9(6) . . ?
C8 C13 N3 106.5(6) . . ?
C8 C13 C12 121.3(7) . . ?
C12 C13 N3 132.1(6) . . ?
C24 C23 H23 120.5 . . ?
C22 C23 C24 119.1(6) . . ?
C22 C23 H23 120.5 . . ?
C34 C35 H35 120.0 . . ?
C34 C35 C36 119.9(6) . . ?
C36 C35 H35 120.0 . . ?
C27 C28 H28 122.4 . . ?
C29 C28 C27 115.3(7) . . ?
C29 C28 H28 122.4 . . ?
C28 C29 H29 118.6 . . ?
C28 C29 C30 122.9(7) . . ?
C30 C29 H29 118.6 . . ?
N2 C6 C5 114.8(5) . . ?
N2 C6 H6A 108.6 . . ?
N2 C6 H6B 108.6 . . ?
C5 C6 H6A 108.6 . . ?
C5 C6 H6B 108.6 . . ?
H6A C6 H6B 107.5 . . ?
N5 C20 H20 120.5 . . ?
N5 C20 C21 119.0(6) . . ?
C21 C20 H20 120.5 . . ?
C35 C36 H36 119.8 . . ?
C37 C36 C35 120.5(6) . . ?
C37 C36 H36 119.8 . . ?
C32 C31 H31 122.0 . . ?
C32 C31 C30 116.0(6) . . ?
C30 C31 H31 122.0 . . ?
C19 C18 H18 120.6 . . ?
C19 C18 C17 118.8(7) . . ?
C17 C18 H18 120.6 . . ?
C8 C9 H9 122.2 . . ?
C10 C9 C8 115.6(7) . . ?
C10 C9 H9 122.2 . . ?
C3 C2 H2 120.9 . . ?
C1 C2 H2 120.9 . . ?
C1 C2 C3 118.3(7) . . ?
N8 C38 H38 119.8 . . ?
N8 C38 C37 120.5(6) . . ?
C37 C38 H38 119.8 . . ?
C29 C30 C31 121.5(7) . . ?
C29 C30 H30 119.2 . . ?
C31 C30 H30 119.2 . . ?
C20 C21 H21 120.7 . . ?
C22 C21 C20 118.6(6) . . ?
C22 C21 H21 120.7 . . ?
C23 C22 H22 119.2 . . ?
C21 C22 C23 121.5(7) . . ?
C21 C22 H22 119.2 . . ?
C5 C4 H4A 119.9 . . ?
C5 C4 C3 120.3(7) . . ?
C3 C4 H4A 119.9 . . ?
C36 C37 H37 120.6 . . ?
C38 C37 C36 118.7(6) . . ?
C38 C37 H37 120.6 . . ?
N3 C14 C15 115.2(5) . . ?
N3 C14 H14A 108.5 . . ?
N3 C14 H14B 108.5 . . ?
C15 C14 H14A 108.5 . . ?
C15 C14 H14B 108.5 . . ?
H14A C14 H14B 107.5 . . ?
C9 C10 H10 118.8 . . ?
C9 C10 C11 122.3(7) . . ?
C11 C10 H10 118.8 . . ?
C2 C3 H3 119.9 . . ?
C4 C3 C2 120.2(7) . . ?
C4 C3 H3 119.9 . . ?
C16 C17 H17 120.0 . . ?
C18 C17 C16 120.0(7) . . ?
C18 C17 H17 120.0 . . ?
N1 C1 C2 119.8(7) . . ?
N1 C1 H1A 120.1 . . ?
C2 C1 H1A 120.1 . . ?
C13 C12 H12 122.1 . . ?
C11 C12 C13 115.8(7) . . ?
C11 C12 H12 122.1 . . ?
C10 C11 H11 118.8 . . ?
C12 C11 C10 122.4(7) . . ?
C12 C11 H11 118.8 . . ?

loop_
_geom_bond_atom_site_label_1
_geom_bond_atom_site_label_2
_geom_bond_distance
_geom_bond_site_symmetry_2
_geom_bond_publ_flag
Cu1 Cl8 2.2580(17) . ?
Cu1 Cl6 2.2394(17) . ?
Cu1 Cl7 2.2417(19) . ?
Cu1 Cl5 2.2505(18) . ?
Cu2 Cl10 2.2573(18) . ?
Cu2 Cl11 2.2461(19) . ?
Cu2 Cl9 2.250(2) . ?
Cu2 Cl12 2.198(2) . ?
Cu3 Cl2 2.2574(19) . ?
Cu3 Cl4 2.2375(18) . ?
Cu3 Cl1 2.239(2) . ?
Cu3 Cl3 2.227(2) . ?
N7 C26 1.322(8) . ?
N7 C33 1.458(8) . ?
N7 C32 1.395(8) . ?
N6 C26 1.331(8) . ?
N6 C27 1.399(8) . ?
N6 C25 1.459(7) . ?
N3 C7 1.320(8) . ?
N3 C13 1.404(8) . ?
N3 C14 1.460(8) . ?
N8 H8 0.8600 . ?
N8 C34 1.345(8) . ?
N8 C38 1.337(8) . ?
N5 H5 0.8600 . ?
N5 C24 1.337(8) . ?
N5 C20 1.339(8) . ?
N2 C7 1.330(8) . ?
N2 C8 1.419(8) . ?
N2 C6 1.451(8) . ?
N4 H4 0.8600 . ?
N4 C15 1.341(8) . ?
N4 C19 1.346(9) . ?
N1 H1 0.8600 . ?
N1 C5 1.341(8) . ?
N1 C1 1.330(9) . ?
C34 C33 1.504(8) . ?
C34 C35 1.364(9) . ?
C26 H26 0.9300 . ?
C15 C16 1.365(9) . ?
C15 C14 1.496(9) . ?
C27 C32 1.381(8) . ?
C27 C28 1.400(9) . ?
C16 H16 0.9300 . ?
C16 C17 1.373(10) . ?
C24 C25 1.494(8) . ?
C24 C23 1.374(9) . ?
C25 H25A 0.9700 . ?
C25 H25B 0.9700 . ?
C7 H7 0.9300 . ?
C19 H19 0.9300 . ?
C19 C18 1.363(11) . ?
C33 H33A 0.9700 . ?
C33 H33B 0.9700 . ?
C5 C6 1.489(9) . ?
C5 C4 1.363(9) . ?
C32 C31 1.364(9) . ?
C8 C13 1.376(9) . ?
C8 C9 1.380(9) . ?
C13 C12 1.385(9) . ?
C23 H23 0.9300 . ?
C23 C22 1.373(9) . ?
C35 H35 0.9300 . ?
C35 C36 1.381(9) . ?
C28 H28 0.9300 . ?
C28 C29 1.377(10) . ?
C29 H29 0.9300 . ?
C29 C30 1.378(10) . ?
C6 H6A 0.9700 . ?
C6 H6B 0.9700 . ?
C20 H20 0.9300 . ?
C20 C21 1.365(10) . ?
C36 H36 0.9300 . ?
C36 C37 1.355(9) . ?
C31 H31 0.9300 . ?
C31 C30 1.387(10) . ?
C18 H18 0.9300 . ?
C18 C17 1.373(11) . ?
C9 H9 0.9300 . ?
C9 C10 1.363(10) . ?
C2 H2 0.9300 . ?
C2 C3 1.380(11) . ?
C2 C1 1.361(11) . ?
C38 H38 0.9300 . ?
C38 C37 1.347(9) . ?
C30 H30 0.9300 . ?
C21 H21 0.9300 . ?
C21 C22 1.355(10) . ?
C22 H22 0.9300 . ?
C4 H4A 0.9300 . ?
C4 C3 1.378(10) . ?
C37 H37 0.9300 . ?
C14 H14A 0.9700 . ?
C14 H14B 0.9700 . ?
C10 H10 0.9300 . ?
C10 C11 1.379(12) . ?
C3 H3 0.9300 . ?
C17 H17 0.9300 . ?
C1 H1A 0.9300 . ?
C12 H12 0.9300 . ?
C12 C11 1.370(11) . ?
C11 H11 0.9300 . ?

loop_
_twin_individual_id
_twin_individual_mass_fraction_refined
1 0.890(15)
2 0.110(15)
